data_7060151
loop_
_publ_author_name
'Holst, Devon P.'
'Dovijarski, Aleksa'
'Lough, Alan J.'
'Bender, Timothy P.'

_publ_section_title
;
 Enhanced analytical and physical characterization of mixtures of random
 bay-position brominated boron subnaphthalocyanines enabled by
 establishing a partial separation method
;
_journal_issue 13
_journal_name_full 'New Journal of Chemistry'
_journal_page_first 5791
_journal_page_last 5807
_journal_paper_doi 10.1039/D0NJ04974C
_journal_volume 45
_journal_year 2021
_chemical_formula_moiety 'C36 H12.96 B Br1.04 F10 N3 O3'
_chemical_formula_sum 'C36 H12.96 B Br1.04 F10 N3 O3'
_chemical_formula_weight 819.17
_chemical_properties_physical Light-sensitive
_space_group_crystal_system monoclinic
_space_group_IT_number 14
_space_group_name_Hall '-P 2ybc'
_space_group_name_H-M_alt 'P 1 21/c 1'
_atom_sites_solution_hydrogens geom
_audit_creation_method SHELXL-2016/6
_audit_update_record
;
2020-10-06 deposited with the CCDC.	2020-12-04 downloaded from the CCDC.
;
_cell_angle_alpha 90
_cell_angle_beta 98.053(2)
_cell_angle_gamma 90
_cell_formula_units_Z 4
_cell_length_a 14.6492(6)
_cell_length_b 13.5479(5)
_cell_length_c 15.7440(6)
_cell_measurement_reflns_used 9918
_cell_measurement_temperature 150(2)
_cell_measurement_theta_max 66.48
_cell_measurement_theta_min 3.05
_cell_volume 3093.8(2)
_computing_cell_refinement APEX2
_computing_data_collection 'APEX2 (Bruker, 2014)'
_computing_data_reduction 'SAINT (Bruker, 2014)'
_computing_molecular_graphics 'PLATON (Spek, 2009)'
_computing_publication_material 'SHELXTL (Sheldrick, 2008)'
_computing_structure_refinement 'SHELXL-2016/6 (Sheldrick, 2016)'
_computing_structure_solution 'SHELXT (Sheldrick, 2015)'
_diffrn_ambient_temperature 150(2)
_diffrn_measured_fraction_theta_full 0.992
_diffrn_measured_fraction_theta_max 0.992
_diffrn_measurement_device_type 'Bruker Kappa APEX-DUO CCD'
_diffrn_measurement_method '\f and \w scans'
_diffrn_radiation_type CuK\a
_diffrn_radiation_wavelength 1.54178
_diffrn_reflns_av_R_equivalents 0.0618
_diffrn_reflns_av_unetI/netI 0.0276
_diffrn_reflns_Laue_measured_fraction_full 0.992
_diffrn_reflns_Laue_measured_fraction_max 0.992
_diffrn_reflns_limit_h_max 17
_diffrn_reflns_limit_h_min -17
_diffrn_reflns_limit_k_max 16
_diffrn_reflns_limit_k_min -16
_diffrn_reflns_limit_l_max 18
_diffrn_reflns_limit_l_min -18
_diffrn_reflns_number 58147
_diffrn_reflns_point_group_measured_fraction_full 0.992
_diffrn_reflns_point_group_measured_fraction_max 0.992
_diffrn_reflns_theta_full 67.226
_diffrn_reflns_theta_max 67.226
_diffrn_reflns_theta_min 3.047
_diffrn_source 'Bruker ImuS with multi-layer optics'
_exptl_absorpt_coefficient_mu 2.837
_exptl_absorpt_correction_T_max 0.7529
_exptl_absorpt_correction_T_min 0.5960
_exptl_absorpt_correction_type multi-scan
_exptl_absorpt_process_details 'SADABS (Bruker, 2014)'
_exptl_crystal_colour yellow
_exptl_crystal_density_diffrn 1.759
_exptl_crystal_description plate
_exptl_crystal_F_000 1621
_exptl_crystal_recrystallization_method 'Crystal formation in CDCl3'
_exptl_crystal_size_max 0.160
_exptl_crystal_size_mid 0.120
_exptl_crystal_size_min 0.030
_refine_diff_density_max 0.551
_refine_diff_density_min -0.790
_refine_diff_density_rms 0.055
_refine_ls_extinction_method none
_refine_ls_goodness_of_fit_ref 1.028
_refine_ls_hydrogen_treatment constr
_refine_ls_matrix_type full
_refine_ls_number_parameters 498
_refine_ls_number_reflns 5499
_refine_ls_number_restraints 0
_refine_ls_restrained_S_all 1.028
_refine_ls_R_factor_all 0.0489
_refine_ls_R_factor_gt 0.0384
_refine_ls_shift/su_max 0.001
_refine_ls_shift/su_mean 0.000
_refine_ls_structure_factor_coef Fsqd
_refine_ls_weighting_details 'w=1/[\s^2^(Fo^2^)+(0.0462P)^2^+3.5257P] where P=(Fo^2^+2Fc^2^)/3'
_refine_ls_weighting_scheme calc
_refine_ls_wR_factor_gt 0.0958
_refine_ls_wR_factor_ref 0.1040
_reflns_Friedel_coverage 0.000
_reflns_number_gt 4579
_reflns_number_total 5499
_reflns_threshold_expression 'I > 2\s(I)'
_cod_data_source_file d0nj04974c2.cif
_cod_data_source_block d1879_a
_cod_depositor_comments 'Adding full bibliography for 7060151.cif.'
_cod_original_sg_symbol_H-M 'P 21/c'
_cod_database_code 7060151
_shelx_shelxl_version_number 2016/6
_shelx_space_group_comment
; 
The symmetry employed for this shelxl refinement is uniquely defined 
by the following loop, which should always be used as a source of 
symmetry information in preference to the above space-group names. 
They are only intended as comments. 
;
_shelx_estimated_absorpt_t_min 0.660
_shelx_estimated_absorpt_t_max 0.920

loop_
_space_group_symop_operation_xyz
'x, y, z'
'-x, y+1/2, -z+1/2'
'-x, -y, -z'
'x, -y-1/2, z-1/2'

loop_
_atom_site_label
_atom_site_type_symbol
_atom_site_fract_x
_atom_site_fract_y
_atom_site_fract_z
_atom_site_U_iso_or_equiv
_atom_site_adp_type
_atom_site_occupancy
_atom_site_site_symmetry_order
_atom_site_calc_flag
_atom_site_refinement_flags_posn
_atom_site_refinement_flags_adp
_atom_site_refinement_flags_occupancy
_atom_site_disorder_assembly
_atom_site_disorder_group
Br1 Br 0.65580(3) 0.16200(3) 0.21695(2) 0.04780(15) Uani 0.9062(19) 1 d . . P A 1
C15 C 0.67919(19) 0.23053(19) 0.32122(18) 0.0370(6) Uani 0.9062(19) 1 d . . P A 1
C15A C 0.67919(19) 0.23053(19) 0.32122(18) 0.0370(6) Uani 0.0938(19) 1 d . . P A 2
H15A H 0.669727 0.194919 0.268746 0.044 Uiso 0.0938(19) 1 calc R U P A 2
Br2 Br 0.11731(16) 0.46278(19) 0.63324(18) 0.0529(10) Uani 0.1326(15) 1 d . . P B 2
C3A C 0.23914(18) 0.46916(19) 0.65475(17) 0.0334(6) Uani 0.1326(15) 1 d . . P B 2
C3 C 0.23914(18) 0.46916(19) 0.65475(17) 0.0334(6) Uani 0.8674(15) 1 d . . P B 1
H3 H 0.173791 0.466329 0.642930 0.040 Uiso 0.8674(15) 1 calc R U P B 1
F1 F 0.19147(13) 0.52044(12) 0.36108(11) 0.0524(5) Uani 1 1 d . . . . .
F2 F 0.01921(14) 0.50632(16) 0.27683(14) 0.0696(6) Uani 1 1 d . . . . .
F3 F -0.02232(13) 0.36647(18) 0.15254(14) 0.0718(6) Uani 1 1 d . . . . .
F4 F 0.11339(14) 0.24863(16) 0.10927(12) 0.0674(6) Uani 1 1 d . . . . .
F5 F 0.28685(12) 0.26504(13) 0.19047(10) 0.0486(4) Uani 1 1 d . . . . .
F6 F 0.41896(12) 0.14569(14) 0.51471(12) 0.0556(5) Uani 1 1 d . . . . .
F7 F 0.34257(15) 0.01592(15) 0.61415(13) 0.0670(6) Uani 1 1 d . . . . .
F8 F 0.16179(14) -0.03232(13) 0.57835(13) 0.0630(5) Uani 1 1 d . . . . .
F9 F 0.05678(12) 0.05134(15) 0.44092(14) 0.0643(6) Uani 1 1 d . . . . .
F10 F 0.13408(11) 0.17655(13) 0.33806(12) 0.0513(5) Uani 1 1 d . . . . .
O1 O 0.33020(12) 0.39367(13) 0.32521(11) 0.0373(4) Uani 1 1 d . . . . .
O2 O 0.31129(12) 0.22886(13) 0.37054(11) 0.0327(4) Uani 1 1 d . . . . .
O3 O 0.19138(13) 0.36300(15) 0.47608(12) 0.0412(5) Uani 1 1 d . . . . .
N1 N 0.35085(14) 0.36070(16) 0.48262(13) 0.0310(5) Uani 1 1 d . . . . .
N2 N 0.51178(14) 0.38121(15) 0.53138(13) 0.0304(5) Uani 1 1 d . . . . .
N3 N 0.46384(14) 0.30702(16) 0.39530(13) 0.0319(5) Uani 1 1 d . . . . .
C1 C 0.26665(17) 0.38293(19) 0.51441(16) 0.0327(6) Uani 1 1 d . . . . .
C2 C 0.29250(17) 0.43160(18) 0.59828(16) 0.0310(5) Uani 1 1 d . . . . .
C4 C 0.28341(18) 0.51260(18) 0.73160(17) 0.0337(6) Uani 1 1 d . . . . .
C5 C 0.2320(2) 0.5565(2) 0.79151(18) 0.0392(6) Uani 1 1 d . . . . .
H5A H 0.166596 0.556299 0.780575 0.047 Uiso 1 1 calc R U . . .
C6 C 0.2755(2) 0.5992(2) 0.8647(2) 0.0465(7) Uani 1 1 d . . . . .
H6A H 0.240133 0.629802 0.903473 0.056 Uiso 1 1 calc R U . . .
C7 C 0.3717(2) 0.5982(2) 0.8832(2) 0.0503(8) Uani 1 1 d . . . . .
H7A H 0.401211 0.626130 0.935257 0.060 Uiso 1 1 calc R U . . .
C8 C 0.4236(2) 0.5570(2) 0.82649(19) 0.0435(7) Uani 1 1 d . . . . .
H8A H 0.488868 0.556875 0.839584 0.052 Uiso 1 1 calc R U . . .
C9 C 0.38148(18) 0.51472(19) 0.74897(17) 0.0344(6) Uani 1 1 d . . . . .
C10 C 0.43512(18) 0.47550(19) 0.68789(17) 0.0344(6) Uani 1 1 d . . . . .
H10A H 0.500561 0.477480 0.698043 0.041 Uiso 1 1 calc R U . . .
C11 C 0.38984(17) 0.43514(18) 0.61459(16) 0.0302(5) Uani 1 1 d . . . . .
C12 C 0.42397(17) 0.39071(18) 0.54007(16) 0.0293(5) Uani 1 1 d . . . . .
C13 C 0.50424(18) 0.2556(2) 0.32713(17) 0.0384(6) Uani 1 1 d . . . . .
H13A H 0.488655 0.289421 0.271255 0.046 Uiso 1 1 calc R U . . .
H13B H 0.482968 0.186219 0.321399 0.046 Uiso 1 1 calc R U . . .
C14 C 0.60547(18) 0.26115(19) 0.35832(17) 0.0333(6) Uani 1 1 d . . . . .
C16 C 0.77010(19) 0.25179(19) 0.36091(18) 0.0369(6) Uani 1 1 d . . . . .
C17 C 0.8493(2) 0.2291(2) 0.3219(2) 0.0459(7) Uani 1 1 d . . . . .
H17A H 0.842589 0.195787 0.268324 0.055 Uiso 1 1 calc R U . . .
C18 C 0.9347(2) 0.2550(3) 0.3611(2) 0.0565(9) Uani 1 1 d . . . . .
H18A H 0.986863 0.240629 0.333566 0.068 Uiso 1 1 calc R U . . .
C19 C 0.9476(2) 0.3023(3) 0.4412(2) 0.0616(10) Uani 1 1 d . . . . .
H19A H 1.007978 0.319027 0.467516 0.074 Uiso 1 1 calc R U . . .
C20 C 0.8736(2) 0.3243(2) 0.4813(2) 0.0489(8) Uani 1 1 d . . . . .
H20A H 0.882807 0.355415 0.535893 0.059 Uiso 1 1 calc R U . . .
C21 C 0.78258(18) 0.3012(2) 0.44224(17) 0.0353(6) Uani 1 1 d . . . . .
C22 C 0.70538(17) 0.32973(19) 0.48123(17) 0.0333(6) Uani 1 1 d . . . . .
H22A H 0.712941 0.361225 0.535678 0.040 Uiso 1 1 calc R U . . .
C23 C 0.61933(17) 0.31056(18) 0.43809(16) 0.0306(5) Uani 1 1 d . . . . .
C24 C 0.52769(17) 0.33571(18) 0.45829(16) 0.0295(5) Uani 1 1 d . . . . .
C25 C 0.24380(18) 0.38950(19) 0.28123(16) 0.0327(6) Uani 1 1 d . . . . .
C26 C 0.1738(2) 0.4522(2) 0.29927(17) 0.0385(6) Uani 1 1 d . . . . .
C27 C 0.0854(2) 0.4452(2) 0.2564(2) 0.0459(7) Uani 1 1 d . . . . .
C28 C 0.0643(2) 0.3761(3) 0.19362(19) 0.0486(7) Uani 1 1 d . . . . .
C29 C 0.1330(2) 0.3159(2) 0.17215(18) 0.0436(7) Uani 1 1 d . . . . .
C30 C 0.22081(19) 0.3236(2) 0.21458(17) 0.0361(6) Uani 1 1 d . . . . .
C31 C 0.27701(17) 0.16695(18) 0.42551(16) 0.0315(5) Uani 1 1 d . . . . .
C32 C 0.32856(19) 0.1239(2) 0.49572(18) 0.0380(6) Uani 1 1 d . . . . .
C33 C 0.2902(2) 0.0571(2) 0.54687(19) 0.0443(7) Uani 1 1 d . . . . .
C34 C 0.1992(2) 0.0327(2) 0.5290(2) 0.0446(7) Uani 1 1 d . . . . .
C35 C 0.14616(19) 0.0746(2) 0.4596(2) 0.0415(7) Uani 1 1 d . . . . .
C36 C 0.18532(18) 0.1398(2) 0.40822(18) 0.0361(6) Uani 1 1 d . . . . .
B1 B 0.3594(2) 0.3211(2) 0.39230(19) 0.0315(6) Uani 1 1 d . . . . .

loop_
_atom_site_aniso_label
_atom_site_aniso_U_11
_atom_site_aniso_U_22
_atom_site_aniso_U_33
_atom_site_aniso_U_23
_atom_site_aniso_U_13
_atom_site_aniso_U_12
Br1 0.0601(3) 0.0442(2) 0.0451(2) -0.01437(15) 0.02843(16) -0.01499(16)
C15 0.0419(15) 0.0289(13) 0.0437(15) 0.0027(11) 0.0176(12) -0.0030(11)
C15A 0.0419(15) 0.0289(13) 0.0437(15) 0.0027(11) 0.0176(12) -0.0030(11)
Br2 0.0374(14) 0.0527(16) 0.0731(19) -0.0038(12) 0.0238(12) -0.0012(10)
C3A 0.0341(14) 0.0301(13) 0.0376(14) 0.0093(11) 0.0102(11) 0.0024(11)
C3 0.0341(14) 0.0301(13) 0.0376(14) 0.0093(11) 0.0102(11) 0.0024(11)
F1 0.0733(12) 0.0377(9) 0.0486(10) -0.0102(8) 0.0169(9) -0.0025(8)
F2 0.0592(12) 0.0725(14) 0.0795(14) -0.0035(11) 0.0175(10) 0.0288(10)
F3 0.0442(11) 0.0991(17) 0.0661(12) 0.0011(12) -0.0134(9) 0.0095(11)
F4 0.0729(13) 0.0775(14) 0.0463(10) -0.0231(10) -0.0110(9) 0.0012(11)
F5 0.0558(10) 0.0478(10) 0.0434(9) -0.0074(8) 0.0107(8) 0.0130(8)
F6 0.0405(10) 0.0640(12) 0.0579(11) 0.0230(9) -0.0085(8) -0.0097(8)
F7 0.0753(13) 0.0668(13) 0.0568(11) 0.0330(10) 0.0014(10) -0.0019(10)
F8 0.0787(13) 0.0432(10) 0.0747(13) 0.0196(9) 0.0376(11) -0.0084(9)
F9 0.0381(10) 0.0603(12) 0.0979(15) 0.0154(11) 0.0218(10) -0.0133(8)
F10 0.0311(8) 0.0586(11) 0.0624(11) 0.0177(9) 0.0000(8) -0.0048(7)
O1 0.0384(10) 0.0371(10) 0.0354(10) 0.0087(8) 0.0014(8) -0.0087(8)
O2 0.0320(9) 0.0348(10) 0.0315(9) 0.0048(7) 0.0046(7) -0.0079(7)
O3 0.0299(10) 0.0542(12) 0.0397(10) 0.0043(9) 0.0052(8) -0.0060(9)
N1 0.0253(10) 0.0359(12) 0.0326(11) 0.0039(9) 0.0064(8) -0.0035(9)
N2 0.0283(11) 0.0317(11) 0.0315(11) 0.0018(9) 0.0049(9) 0.0001(9)
N3 0.0296(11) 0.0370(12) 0.0303(11) -0.0008(9) 0.0081(9) -0.0076(9)
C1 0.0288(13) 0.0359(14) 0.0342(13) 0.0079(11) 0.0073(11) -0.0022(11)
C2 0.0300(13) 0.0287(13) 0.0346(13) 0.0081(11) 0.0057(10) -0.0006(10)
C4 0.0390(14) 0.0251(13) 0.0378(14) 0.0050(11) 0.0086(11) 0.0033(11)
C5 0.0426(16) 0.0313(14) 0.0469(16) 0.0049(12) 0.0173(13) 0.0057(12)
C6 0.060(2) 0.0355(15) 0.0477(17) -0.0038(13) 0.0200(14) 0.0059(14)
C7 0.062(2) 0.0434(17) 0.0460(17) -0.0115(14) 0.0105(15) 0.0005(15)
C8 0.0445(16) 0.0387(16) 0.0463(16) -0.0073(13) 0.0027(13) 0.0030(13)
C9 0.0394(15) 0.0258(13) 0.0386(14) 0.0000(11) 0.0071(11) 0.0045(11)
C10 0.0338(14) 0.0311(13) 0.0383(14) 0.0008(11) 0.0047(11) 0.0028(11)
C11 0.0289(13) 0.0258(12) 0.0364(13) 0.0041(10) 0.0062(10) 0.0027(10)
C12 0.0292(13) 0.0265(13) 0.0319(13) 0.0057(10) 0.0029(10) -0.0008(10)
C13 0.0362(14) 0.0431(16) 0.0380(14) -0.0069(12) 0.0128(11) -0.0107(12)
C14 0.0357(14) 0.0291(13) 0.0368(14) 0.0016(11) 0.0115(11) -0.0066(11)
C16 0.0404(15) 0.0269(13) 0.0469(15) 0.0105(12) 0.0178(12) 0.0053(11)
C17 0.0452(17) 0.0413(16) 0.0563(18) 0.0119(14) 0.0249(14) 0.0118(13)
C18 0.0403(17) 0.068(2) 0.066(2) 0.0223(18) 0.0231(15) 0.0175(16)
C19 0.0316(16) 0.090(3) 0.064(2) 0.018(2) 0.0094(15) 0.0138(16)
C20 0.0323(15) 0.064(2) 0.0500(17) 0.0108(15) 0.0055(13) 0.0054(14)
C21 0.0309(14) 0.0350(14) 0.0411(14) 0.0097(12) 0.0092(11) 0.0050(11)
C22 0.0303(13) 0.0336(14) 0.0364(14) 0.0057(11) 0.0058(11) 0.0016(11)
C23 0.0302(13) 0.0274(13) 0.0352(13) 0.0045(10) 0.0086(10) -0.0005(10)
C24 0.0297(13) 0.0277(13) 0.0314(13) 0.0036(10) 0.0054(10) -0.0036(10)
C25 0.0384(14) 0.0320(13) 0.0273(12) 0.0045(11) 0.0036(11) -0.0026(11)
C26 0.0530(17) 0.0304(14) 0.0335(14) -0.0028(11) 0.0110(12) 0.0002(12)
C27 0.0438(17) 0.0473(17) 0.0487(17) 0.0058(14) 0.0135(14) 0.0152(14)
C28 0.0393(16) 0.061(2) 0.0429(16) 0.0039(15) -0.0028(13) 0.0056(14)
C29 0.0524(18) 0.0460(17) 0.0305(14) -0.0048(12) -0.0006(12) 0.0008(13)
C30 0.0433(15) 0.0351(14) 0.0303(13) 0.0000(11) 0.0068(11) 0.0061(12)
C31 0.0318(13) 0.0298(13) 0.0343(13) 0.0026(11) 0.0093(10) -0.0036(10)
C32 0.0348(15) 0.0384(15) 0.0402(15) 0.0064(12) 0.0026(12) -0.0040(12)
C33 0.0534(18) 0.0395(16) 0.0406(15) 0.0101(13) 0.0087(13) 0.0016(13)
C34 0.0564(19) 0.0307(14) 0.0520(17) 0.0063(13) 0.0260(15) -0.0036(13)
C35 0.0337(15) 0.0348(15) 0.0586(18) 0.0003(13) 0.0157(13) -0.0064(12)
C36 0.0289(13) 0.0352(14) 0.0451(15) 0.0062(12) 0.0083(11) 0.0015(11)
B1 0.0293(15) 0.0340(16) 0.0319(14) 0.0017(12) 0.0067(12) -0.0053(12)

loop_
_atom_type_symbol
_atom_type_description
_atom_type_scat_dispersion_real
_atom_type_scat_dispersion_imag
_atom_type_scat_source
C C 0.0181 0.0091 'International Tables Vol C Tables 4.2.6.8 and 6.1.1.4'
H H 0.0000 0.0000 'International Tables Vol C Tables 4.2.6.8 and 6.1.1.4'
B B 0.0090 0.0039 'International Tables Vol C Tables 4.2.6.8 and 6.1.1.4'
N N 0.0311 0.0180 'International Tables Vol C Tables 4.2.6.8 and 6.1.1.4'
O O 0.0492 0.0322 'International Tables Vol C Tables 4.2.6.8 and 6.1.1.4'
F F 0.0727 0.0534 'International Tables Vol C Tables 4.2.6.8 and 6.1.1.4'
Br Br -0.6763 1.2805 'International Tables Vol C Tables 4.2.6.8 and 6.1.1.4'

loop_
_geom_angle_atom_site_label_1
_geom_angle_atom_site_label_2
_geom_angle_atom_site_label_3
_geom_angle
_geom_angle_site_symmetry_1
_geom_angle_site_symmetry_3
_geom_angle_publ_flag
C14 C15 C16 120.1(3) . . ?
C14 C15 Br1 117.9(2) . . ?
C16 C15 Br1 122.1(2) . . ?
C14 C15A C16 120.1(3) . . ?
C14 C15A H15A 120.0 . . ?
C16 C15A H15A 120.0 . . ?
C2 C3A C4 118.4(2) . . ?
C2 C3A Br2 120.8(2) . . ?
C4 C3A Br2 120.8(2) . . ?
C2 C3 C4 118.4(2) . . ?
C2 C3 H3 120.8 . . ?
C4 C3 H3 120.8 . . ?
C25 O1 B1 119.87(19) . . ?
C31 O2 B1 126.5(2) . . ?
C12 N1 C1 110.0(2) . . ?
C12 N1 B1 123.9(2) . . ?
C1 N1 B1 125.6(2) . . ?
C12 N2 C24 114.8(2) . . ?
C24 N3 C13 111.8(2) . . ?
C24 N3 B1 125.7(2) . . ?
C13 N3 B1 122.5(2) . . ?
O3 C1 N1 123.3(2) . . ?
O3 C1 C2 130.3(2) . . ?
N1 C1 C2 106.4(2) . . ?
C3 C2 C11 121.7(2) . . ?
C3A C2 C11 121.7(2) . . ?
C3 C2 C1 130.7(2) . . ?
C3A C2 C1 130.7(2) . . ?
C11 C2 C1 107.7(2) . . ?
C5 C4 C3A 121.3(2) . . ?
C5 C4 C3 121.3(2) . . ?
C5 C4 C9 118.6(2) . . ?
C3A C4 C9 120.0(2) . . ?
C3 C4 C9 120.0(2) . . ?
C6 C5 C4 120.7(3) . . ?
C6 C5 H5A 119.6 . . ?
C4 C5 H5A 119.6 . . ?
C5 C6 C7 120.6(3) . . ?
C5 C6 H6A 119.7 . . ?
C7 C6 H6A 119.7 . . ?
C8 C7 C6 120.2(3) . . ?
C8 C7 H7A 119.9 . . ?
C6 C7 H7A 119.9 . . ?
C7 C8 C9 121.0(3) . . ?
C7 C8 H8A 119.5 . . ?
C9 C8 H8A 119.5 . . ?
C8 C9 C4 118.8(2) . . ?
C8 C9 C10 121.3(3) . . ?
C4 C9 C10 119.9(2) . . ?
C11 C10 C9 118.1(2) . . ?
C11 C10 H10A 120.9 . . ?
C9 C10 H10A 120.9 . . ?
C10 C11 C2 121.8(2) . . ?
C10 C11 C12 131.4(2) . . ?
C2 C11 C12 106.8(2) . . ?
N2 C12 N1 126.1(2) . . ?
N2 C12 C11 124.7(2) . . ?
N1 C12 C11 109.2(2) . . ?
N3 C13 C14 102.6(2) . . ?
N3 C13 H13A 111.2 . . ?
C14 C13 H13A 111.2 . . ?
N3 C13 H13B 111.2 . . ?
C14 C13 H13B 111.2 . . ?
H13A C13 H13B 109.2 . . ?
C15A C14 C23 120.1(2) . . ?
C15 C14 C23 120.1(2) . . ?
C15A C14 C13 130.7(3) . . ?
C15 C14 C13 130.7(3) . . ?
C23 C14 C13 109.1(2) . . ?
C15A C16 C17 122.6(3) . . ?
C15 C16 C17 122.6(3) . . ?
C15A C16 C21 118.8(2) . . ?
C15 C16 C21 118.8(2) . . ?
C17 C16 C21 118.5(3) . . ?
C18 C17 C16 120.2(3) . . ?
C18 C17 H17A 119.9 . . ?
C16 C17 H17A 119.9 . . ?
C17 C18 C19 121.6(3) . . ?
C17 C18 H18A 119.2 . . ?
C19 C18 H18A 119.2 . . ?
C20 C19 C18 120.0(3) . . ?
C20 C19 H19A 120.0 . . ?
C18 C19 H19A 120.0 . . ?
C19 C20 C21 120.7(3) . . ?
C19 C20 H20A 119.6 . . ?
C21 C20 H20A 119.6 . . ?
C22 C21 C20 120.7(3) . . ?
C22 C21 C16 120.4(2) . . ?
C20 C21 C16 118.9(3) . . ?
C23 C22 C21 118.0(2) . . ?
C23 C22 H22A 121.0 . . ?
C21 C22 H22A 121.0 . . ?
C22 C23 C14 122.6(2) . . ?
C22 C23 C24 131.0(2) . . ?
C14 C23 C24 106.4(2) . . ?
N3 C24 N2 125.7(2) . . ?
N3 C24 C23 110.0(2) . . ?
N2 C24 C23 124.3(2) . . ?
O1 C25 C30 121.7(2) . . ?
O1 C25 C26 122.2(2) . . ?
C30 C25 C26 116.2(2) . . ?
F1 C26 C27 118.4(3) . . ?
F1 C26 C25 119.7(3) . . ?
C27 C26 C25 121.8(3) . . ?
F2 C27 C28 119.8(3) . . ?
F2 C27 C26 120.0(3) . . ?
C28 C27 C26 120.3(3) . . ?
F3 C28 C27 121.1(3) . . ?
F3 C28 C29 119.8(3) . . ?
C27 C28 C29 119.1(3) . . ?
F4 C29 C30 119.9(3) . . ?
F4 C29 C28 119.6(3) . . ?
C30 C29 C28 120.4(3) . . ?
F5 C30 C29 118.8(2) . . ?
F5 C30 C25 119.1(2) . . ?
C29 C30 C25 122.1(3) . . ?
O2 C31 C32 124.4(2) . . ?
O2 C31 C36 118.5(2) . . ?
C32 C31 C36 117.0(2) . . ?
F6 C32 C31 119.7(2) . . ?
F6 C32 C33 118.7(2) . . ?
C31 C32 C33 121.5(3) . . ?
F7 C33 C34 119.8(3) . . ?
F7 C33 C32 119.9(3) . . ?
C34 C33 C32 120.2(3) . . ?
F8 C34 C33 120.4(3) . . ?
F8 C34 C35 120.0(3) . . ?
C33 C34 C35 119.5(3) . . ?
F9 C35 C34 120.4(3) . . ?
F9 C35 C36 119.8(3) . . ?
C34 C35 C36 119.8(3) . . ?
F10 C36 C35 119.4(2) . . ?
F10 C36 C31 118.7(2) . . ?
C35 C36 C31 121.9(3) . . ?
O2 B1 O1 109.0(2) . . ?
O2 B1 N3 110.4(2) . . ?
O1 B1 N3 107.1(2) . . ?
O2 B1 N1 114.7(2) . . ?
O1 B1 N1 112.3(2) . . ?
N3 B1 N1 102.9(2) . . ?

loop_
_geom_bond_atom_site_label_1
_geom_bond_atom_site_label_2
_geom_bond_distance
_geom_bond_site_symmetry_2
_geom_bond_publ_flag
Br1 C15 1.875(3) . ?
C15 C14 1.362(4) . ?
C15 C16 1.419(4) . ?
C15A C14 1.362(4) . ?
C15A C16 1.419(4) . ?
C15A H15A 0.9500 . ?
Br2 C3A 1.771(4) . ?
C3A C2 1.362(4) . ?
C3A C4 1.418(4) . ?
C3 C2 1.362(4) . ?
C3 C4 1.418(4) . ?
C3 H3 0.9500 . ?
F1 C26 1.341(3) . ?
F2 C27 1.348(3) . ?
F3 C28 1.347(3) . ?
F4 C29 1.347(3) . ?
F5 C30 1.346(3) . ?
F6 C32 1.349(3) . ?
F7 C33 1.339(3) . ?
F8 C34 1.342(3) . ?
F9 C35 1.339(3) . ?
F10 C36 1.341(3) . ?
O1 C25 1.356(3) . ?
O1 B1 1.462(3) . ?
O2 C31 1.352(3) . ?
O2 B1 1.452(3) . ?
O3 C1 1.211(3) . ?
N1 C12 1.363(3) . ?
N1 C1 1.427(3) . ?
N1 B1 1.541(4) . ?
N2 C12 1.319(3) . ?
N2 C24 1.354(3) . ?
N3 C24 1.323(3) . ?
N3 C13 1.472(3) . ?
N3 B1 1.537(4) . ?
C1 C2 1.477(4) . ?
C2 C11 1.414(3) . ?
C4 C5 1.417(4) . ?
C4 C9 1.425(4) . ?
C5 C6 1.364(4) . ?
C5 H5A 0.9500 . ?
C6 C7 1.399(5) . ?
C6 H6A 0.9500 . ?
C7 C8 1.369(4) . ?
C7 H7A 0.9500 . ?
C8 C9 1.409(4) . ?
C8 H8A 0.9500 . ?
C9 C10 1.427(4) . ?
C10 C11 1.362(4) . ?
C10 H10A 0.9500 . ?
C11 C12 1.467(4) . ?
C13 C14 1.497(4) . ?
C13 H13A 0.9900 . ?
C13 H13B 0.9900 . ?
C14 C23 1.413(4) . ?
C16 C17 1.420(4) . ?
C16 C21 1.434(4) . ?
C17 C18 1.361(5) . ?
C17 H17A 0.9500 . ?
C18 C19 1.404(5) . ?
C18 H18A 0.9500 . ?
C19 C20 1.361(4) . ?
C19 H19A 0.9500 . ?
C20 C21 1.422(4) . ?
C20 H20A 0.9500 . ?
C21 C22 1.414(4) . ?
C22 C23 1.370(4) . ?
C22 H22A 0.9500 . ?
C23 C24 1.462(3) . ?
C25 C30 1.383(4) . ?
C25 C26 1.392(4) . ?
C26 C27 1.377(4) . ?
C27 C28 1.365(4) . ?
C28 C29 1.373(4) . ?
C29 C30 1.368(4) . ?
C31 C32 1.378(4) . ?
C31 C36 1.382(4) . ?
C32 C33 1.382(4) . ?
C33 C34 1.364(4) . ?
C34 C35 1.371(4) . ?
C35 C36 1.377(4) . ?

loop_
_geom_torsion_atom_site_label_1
_geom_torsion_atom_site_label_2
_geom_torsion_atom_site_label_3
_geom_torsion_atom_site_label_4
_geom_torsion
_geom_torsion_site_symmetry_1
_geom_torsion_site_symmetry_2
_geom_torsion_site_symmetry_3
_geom_torsion_site_symmetry_4
_geom_torsion_publ_flag
C12 N1 C1 O3 -179.3(2) . . . . ?
B1 N1 C1 O3 8.1(4) . . . . ?
C12 N1 C1 C2 0.6(3) . . . . ?
B1 N1 C1 C2 -172.1(2) . . . . ?
C4 C3 C2 C11 -0.1(4) . . . . ?
C4 C3 C2 C1 -179.9(2) . . . . ?
C4 C3A C2 C11 -0.1(4) . . . . ?
Br2 C3A C2 C11 -179.4(2) . . . . ?
C4 C3A C2 C1 -179.9(2) . . . . ?
Br2 C3A C2 C1 0.8(4) . . . . ?
O3 C1 C2 C3 -1.5(5) . . . . ?
N1 C1 C2 C3 178.7(3) . . . . ?
O3 C1 C2 C3A -1.5(5) . . . . ?
N1 C1 C2 C3A 178.7(3) . . . . ?
O3 C1 C2 C11 178.7(3) . . . . ?
N1 C1 C2 C11 -1.1(3) . . . . ?
C2 C3A C4 C5 177.5(2) . . . . ?
Br2 C3A C4 C5 -3.2(4) . . . . ?
C2 C3A C4 C9 -1.1(4) . . . . ?
Br2 C3A C4 C9 178.3(2) . . . . ?
C2 C3 C4 C5 177.5(2) . . . . ?
C2 C3 C4 C9 -1.1(4) . . . . ?
C3A C4 C5 C6 -179.2(3) . . . . ?
C3 C4 C5 C6 -179.2(3) . . . . ?
C9 C4 C5 C6 -0.6(4) . . . . ?
C4 C5 C6 C7 -1.6(4) . . . . ?
C5 C6 C7 C8 2.1(5) . . . . ?
C6 C7 C8 C9 -0.2(5) . . . . ?
C7 C8 C9 C4 -2.0(4) . . . . ?
C7 C8 C9 C10 177.3(3) . . . . ?
C5 C4 C9 C8 2.4(4) . . . . ?
C3A C4 C9 C8 -179.0(2) . . . . ?
C3 C4 C9 C8 -179.0(2) . . . . ?
C5 C4 C9 C10 -176.9(2) . . . . ?
C3A C4 C9 C10 1.7(4) . . . . ?
C3 C4 C9 C10 1.7(4) . . . . ?
C8 C9 C10 C11 179.5(3) . . . . ?
C4 C9 C10 C11 -1.2(4) . . . . ?
C9 C10 C11 C2 0.1(4) . . . . ?
C9 C10 C11 C12 179.0(2) . . . . ?
C3 C2 C11 C10 0.6(4) . . . . ?
C3A C2 C11 C10 0.6(4) . . . . ?
C1 C2 C11 C10 -179.6(2) . . . . ?
C3 C2 C11 C12 -178.6(2) . . . . ?
C3A C2 C11 C12 -178.6(2) . . . . ?
C1 C2 C11 C12 1.2(3) . . . . ?
C24 N2 C12 N1 -1.0(4) . . . . ?
C24 N2 C12 C11 178.4(2) . . . . ?
C1 N1 C12 N2 179.7(2) . . . . ?
B1 N1 C12 N2 -7.5(4) . . . . ?
C1 N1 C12 C11 0.2(3) . . . . ?
B1 N1 C12 C11 173.0(2) . . . . ?
C10 C11 C12 N2 0.5(4) . . . . ?
C2 C11 C12 N2 179.6(2) . . . . ?
C10 C11 C12 N1 -180.0(3) . . . . ?
C2 C11 C12 N1 -0.9(3) . . . . ?
C24 N3 C13 C14 -2.0(3) . . . . ?
B1 N3 C13 C14 179.8(2) . . . . ?
C16 C15A C14 C23 -2.6(4) . . . . ?
C16 C15A C14 C13 174.6(3) . . . . ?
C16 C15 C14 C23 -2.6(4) . . . . ?
Br1 C15 C14 C23 178.17(19) . . . . ?
C16 C15 C14 C13 174.6(3) . . . . ?
Br1 C15 C14 C13 -4.6(4) . . . . ?
N3 C13 C14 C15A -176.7(3) . . . . ?
N3 C13 C14 C15 -176.7(3) . . . . ?
N3 C13 C14 C23 0.8(3) . . . . ?
C14 C15A C16 C17 -174.6(3) . . . . ?
C14 C15A C16 C21 3.2(4) . . . . ?
C14 C15 C16 C17 -174.6(3) . . . . ?
Br1 C15 C16 C17 4.6(4) . . . . ?
C14 C15 C16 C21 3.2(4) . . . . ?
Br1 C15 C16 C21 -177.65(19) . . . . ?
C15A C16 C17 C18 177.1(3) . . . . ?
C15 C16 C17 C18 177.1(3) . . . . ?
C21 C16 C17 C18 -0.6(4) . . . . ?
C16 C17 C18 C19 1.4(5) . . . . ?
C17 C18 C19 C20 -0.6(5) . . . . ?
C18 C19 C20 C21 -1.0(5) . . . . ?
C19 C20 C21 C22 -175.9(3) . . . . ?
C19 C20 C21 C16 1.7(4) . . . . ?
C15A C16 C21 C22 -1.1(4) . . . . ?
C15 C16 C21 C22 -1.1(4) . . . . ?
C17 C16 C21 C22 176.7(2) . . . . ?
C15A C16 C21 C20 -178.8(3) . . . . ?
C15 C16 C21 C20 -178.8(3) . . . . ?
C17 C16 C21 C20 -0.9(4) . . . . ?
C20 C21 C22 C23 176.2(3) . . . . ?
C16 C21 C22 C23 -1.4(4) . . . . ?
C21 C22 C23 C14 2.0(4) . . . . ?
C21 C22 C23 C24 -175.8(2) . . . . ?
C15A C14 C23 C22 0.0(4) . . . . ?
C15 C14 C23 C22 0.0(4) . . . . ?
C13 C14 C23 C22 -177.8(2) . . . . ?
C15A C14 C23 C24 178.3(2) . . . . ?
C15 C14 C23 C24 178.3(2) . . . . ?
C13 C14 C23 C24 0.5(3) . . . . ?
C13 N3 C24 N2 -177.2(2) . . . . ?
B1 N3 C24 N2 0.9(4) . . . . ?
C13 N3 C24 C23 2.4(3) . . . . ?
B1 N3 C24 C23 -179.4(2) . . . . ?
C12 N2 C24 N3 4.4(4) . . . . ?
C12 N2 C24 C23 -175.2(2) . . . . ?
C22 C23 C24 N3 176.3(3) . . . . ?
C14 C23 C24 N3 -1.8(3) . . . . ?
C22 C23 C24 N2 -4.1(4) . . . . ?
C14 C23 C24 N2 177.8(2) . . . . ?
B1 O1 C25 C30 -79.7(3) . . . . ?
B1 O1 C25 C26 101.5(3) . . . . ?
O1 C25 C26 F1 1.1(4) . . . . ?
C30 C25 C26 F1 -177.8(2) . . . . ?
O1 C25 C26 C27 -177.6(2) . . . . ?
C30 C25 C26 C27 3.5(4) . . . . ?
F1 C26 C27 F2 0.2(4) . . . . ?
C25 C26 C27 F2 178.9(3) . . . . ?
F1 C26 C27 C28 -179.4(3) . . . . ?
C25 C26 C27 C28 -0.6(4) . . . . ?
F2 C27 C28 F3 -1.3(5) . . . . ?
C26 C27 C28 F3 178.3(3) . . . . ?
F2 C27 C28 C29 178.5(3) . . . . ?
C26 C27 C28 C29 -2.0(5) . . . . ?
F3 C28 C29 F4 0.9(5) . . . . ?
C27 C28 C29 F4 -178.8(3) . . . . ?
F3 C28 C29 C30 -178.7(3) . . . . ?
C27 C28 C29 C30 1.6(5) . . . . ?
F4 C29 C30 F5 2.0(4) . . . . ?
C28 C29 C30 F5 -178.4(3) . . . . ?
F4 C29 C30 C25 -178.1(3) . . . . ?
C28 C29 C30 C25 1.5(4) . . . . ?
O1 C25 C30 F5 -2.9(4) . . . . ?
C26 C25 C30 F5 176.0(2) . . . . ?
O1 C25 C30 C29 177.2(2) . . . . ?
C26 C25 C30 C29 -3.9(4) . . . . ?
B1 O2 C31 C32 -57.7(4) . . . . ?
B1 O2 C31 C36 126.2(3) . . . . ?
O2 C31 C32 F6 2.4(4) . . . . ?
C36 C31 C32 F6 178.5(3) . . . . ?
O2 C31 C32 C33 -176.5(3) . . . . ?
C36 C31 C32 C33 -0.4(4) . . . . ?
F6 C32 C33 F7 0.4(4) . . . . ?
C31 C32 C33 F7 179.4(3) . . . . ?
F6 C32 C33 C34 -179.4(3) . . . . ?
C31 C32 C33 C34 -0.5(5) . . . . ?
F7 C33 C34 F8 -0.1(4) . . . . ?
C32 C33 C34 F8 179.8(3) . . . . ?
F7 C33 C34 C35 -179.5(3) . . . . ?
C32 C33 C34 C35 0.4(5) . . . . ?
F8 C34 C35 F9 0.4(4) . . . . ?
C33 C34 C35 F9 179.8(3) . . . . ?
F8 C34 C35 C36 -178.8(3) . . . . ?
C33 C34 C35 C36 0.7(4) . . . . ?
F9 C35 C36 F10 -2.5(4) . . . . ?
C34 C35 C36 F10 176.6(3) . . . . ?
F9 C35 C36 C31 179.2(3) . . . . ?
C34 C35 C36 C31 -1.6(4) . . . . ?
O2 C31 C36 F10 -0.4(4) . . . . ?
C32 C31 C36 F10 -176.8(2) . . . . ?
O2 C31 C36 C35 177.8(3) . . . . ?
C32 C31 C36 C35 1.5(4) . . . . ?
C31 O2 B1 O1 -140.8(2) . . . . ?
C31 O2 B1 N3 101.8(3) . . . . ?
C31 O2 B1 N1 -13.9(4) . . . . ?
C25 O1 B1 O2 30.6(3) . . . . ?
C25 O1 B1 N3 150.1(2) . . . . ?
C25 O1 B1 N1 -97.6(3) . . . . ?
C24 N3 B1 O2 -130.6(2) . . . . ?
C13 N3 B1 O2 47.4(3) . . . . ?
C24 N3 B1 O1 110.9(3) . . . . ?
C13 N3 B1 O1 -71.2(3) . . . . ?
C24 N3 B1 N1 -7.7(3) . . . . ?
C13 N3 B1 N1 170.3(2) . . . . ?
C12 N1 B1 O2 130.5(2) . . . . ?
C1 N1 B1 O2 -57.8(3) . . . . ?
C12 N1 B1 O1 -104.3(3) . . . . ?
C1 N1 B1 O1 67.4(3) . . . . ?
C12 N1 B1 N3 10.6(3) . . . . ?
C1 N1 B1 N3 -177.7(2) . . . . ?
